data_4322822
loop_
_publ_author_name
'David P. Goldberg'
'Antonio Garrido Montalban'
'Andrew J. P. White'
'David J. Williams'
'Anthony G. M. Barrett'
'Brian M. Hoffman'

_publ_section_title
;
 Metal Ion Binding to Octakis(dimethylamino)porphyrazine: Core
 Coordination of Mn(III) and Peripheral Coordination of Pd(II)
;
_journal_name_full 'Inorganic Chemistry'
_journal_page_first 2873
_journal_page_last 2879
_journal_paper_doi 10.1021/ic970624e
_journal_volume 37
_journal_year 1998
_chemical_formula_sum 'C37 H58 Mn N17 S2'
_chemical_formula_weight 860.06
_chemical_name_systematic
; 
 ? 
;
_space_group_IT_number 15
_symmetry_cell_setting monoclinic
_symmetry_space_group_name_Hall '-C 2yc'
_symmetry_space_group_name_H-M 'C 1 2/c 1'
_atom_sites_solution_hydrogens geom
_atom_sites_solution_primary direct
_atom_sites_solution_secondary difmap
_audit_creation_method SHELXL
_cell_angle_alpha 90.00
_cell_angle_beta 102.972(9)
_cell_angle_gamma 90.00
_cell_formula_units_Z 8
_cell_length_a 22.480(3)
_cell_length_b 20.128(2)
_cell_length_c 19.423(3)
_cell_measurement_reflns_used 10
_cell_measurement_temperature 298(2)
_cell_measurement_theta_max 15.49
_cell_measurement_theta_min 7.14
_cell_volume 8564(2)
_computing_cell_refinement 'Siemens XSCANS'
_computing_data_collection 'Siemens XSCANS'
_computing_data_reduction 'Siemens SHELXTL'
_computing_molecular_graphics 'Siemens SHELXTL'
_computing_publication_material 'Siemens SHELXTL'
_computing_structure_refinement 'SHELXL-93 (Sheldrick, 1993)'
_computing_structure_solution 'SHELXS-86 (Sheldrick, 1990)'
_diffrn_ambient_temperature 298(2)
_diffrn_measurement_device 'Siemens P4'
_diffrn_measurement_method '\w scans'
_diffrn_radiation_monochromator graphite
_diffrn_radiation_source 'fine-focus sealed tube'
_diffrn_radiation_type CuK\a
_diffrn_radiation_wavelength 1.54178
_diffrn_reflns_av_R_equivalents 0.0451
_diffrn_reflns_av_sigmaI/netI 0.0769
_diffrn_reflns_limit_h_max 22
_diffrn_reflns_limit_h_min -20
_diffrn_reflns_limit_k_max 12
_diffrn_reflns_limit_k_min -20
_diffrn_reflns_limit_l_max 18
_diffrn_reflns_limit_l_min -19
_diffrn_reflns_number 4530
_diffrn_reflns_theta_max 49.99
_diffrn_reflns_theta_min 2.98
_diffrn_standards_decay_% 8.31
_diffrn_standards_interval_count 97
_diffrn_standards_number 3
_exptl_absorpt_coefficient_mu 3.815
_exptl_absorpt_correction_T_max 0.9064
_exptl_absorpt_correction_T_min 0.5092
_exptl_absorpt_correction_type 'Face-indexed numerical'
_exptl_crystal_colour Black
_exptl_crystal_density_diffrn 1.334
_exptl_crystal_description 'Thin plates'
_exptl_crystal_F_000 3648
_exptl_crystal_size_max 0.30
_exptl_crystal_size_mid 0.25
_exptl_crystal_size_min 0.03
_refine_diff_density_max 0.550
_refine_diff_density_min -0.381
_refine_diff_density_rms 0.063
_refine_ls_extinction_coef 0.00006(2)
_refine_ls_extinction_expression Fc^*^=kFc[1+0.001xFc^2^\l^3^/sin(2\q)]^-1/4^
_refine_ls_extinction_method SHELXL
_refine_ls_goodness_of_fit_all 1.055
_refine_ls_goodness_of_fit_obs 1.127
_refine_ls_matrix_type full
_refine_ls_number_parameters 531
_refine_ls_number_reflns 4377
_refine_ls_number_restraints 75
_refine_ls_restrained_S_all 1.208
_refine_ls_restrained_S_obs 1.180
_refine_ls_R_factor_all 0.1178
_refine_ls_R_factor_obs 0.0738
_refine_ls_shift/esd_max -0.032
_refine_ls_shift/esd_mean 0.002
_refine_ls_structure_factor_coef Fsqd
_refine_ls_weighting_details 'w=1/[\s^2^(Fo^2^)+(0.0752P)^2^+54.9736P] where P=(Fo^2^+2Fc^2^)/3'
_refine_ls_weighting_scheme calc
_refine_ls_wR_factor_all 0.2205
_refine_ls_wR_factor_obs 0.1691
_reflns_number_observed 2948
_reflns_number_total 4389
_reflns_observed_criterion >2sigma(I)
_cod_data_source_file ic970624e_1.cif
_cod_data_source_block AGMB953
_cod_depositor_comments
;
The following automatic conversions were performed:

'_refine_ls_weighting_scheme' value 'calc
w=1/[\s^2^(Fo^2^)+(0.0752P)^2^+54.9736P] where P=(Fo^2^+2Fc^2^)/3'
was changed to 'calc'. New tag '_refine_ls_weighting_details' was
created. The value of the new tag was set to
'w=1/[\s^2^(Fo^2^)+(0.0752P)^2^+54.9736P] where P=(Fo^2^+2Fc^2^)/3'.

Automatic conversion script
Id: cif_fix_values 3143 2015-03-26 13:38:13Z robertas 
;
_cod_original_cell_volume 8564.2(19)
_cod_database_code 4322822

loop_
_symmetry_equiv_pos_as_xyz
'x, y, z'
'-x, y, -z+1/2'
'x+1/2, y+1/2, z'
'-x+1/2, y+1/2, -z+1/2'
'-x, -y, -z'
'x, -y, z-1/2'
'-x+1/2, -y+1/2, -z'
'x+1/2, -y+1/2, z-1/2'

loop_
_atom_site_aniso_label
_atom_site_aniso_U_11
_atom_site_aniso_U_22
_atom_site_aniso_U_33
_atom_site_aniso_U_23
_atom_site_aniso_U_13
_atom_site_aniso_U_12
Mn 0.0377(8) 0.0289(8) 0.0463(8) 0.0007(7) 0.0088(6) -0.0045(6)
S1 0.0549(14) 0.070(2) 0.0498(14) -0.0044(13) 0.0114(11) -0.0081(12)
S2 0.064(2) 0.271(5) 0.058(2) 0.000(3) 0.0171(14) -0.009(2)
N1 0.061(5) 0.036(5) 0.064(5) 0.004(4) 0.015(4) 0.009(4)
C2 0.050(6) 0.044(6) 0.055(6) -0.001(4) 0.007(5) 0.008(5)
N2 0.037(4) 0.033(4) 0.063(5) 0.000(3) 0.013(3) 0.002(4)
C3 0.039(6) 0.065(7) 0.071(7) 0.001(5) 0.014(5) 0.014(5)
C4 0.047(6) 0.065(7) 0.070(6) -0.001(6) 0.019(5) 0.000(5)
C5 0.041(6) 0.051(6) 0.061(6) 0.003(5) 0.013(4) -0.005(5)
N6 0.041(5) 0.041(5) 0.070(5) 0.004(4) 0.011(4) 0.000(4)
C7 0.050(6) 0.036(5) 0.054(6) 0.013(4) 0.008(4) 0.001(5)
N7 0.034(4) 0.033(4) 0.047(4) -0.001(3) 0.004(3) -0.004(4)
C8 0.069(7) 0.031(6) 0.077(7) -0.002(5) 0.013(5) -0.011(5)
C9 0.053(6) 0.028(5) 0.071(6) 0.009(4) 0.004(5) -0.002(5)
C10 0.044(6) 0.046(6) 0.046(5) -0.002(4) 0.007(4) 0.005(5)
N11 0.051(5) 0.043(5) 0.063(5) 0.001(4) 0.012(4) 0.007(4)
C12 0.042(6) 0.047(6) 0.048(5) -0.002(4) 0.009(4) 0.002(5)
N12 0.038(4) 0.041(4) 0.043(4) 0.002(3) 0.014(3) -0.001(4)
C13 0.037(6) 0.064(7) 0.074(7) -0.001(5) 0.008(5) 0.008(5)
C14 0.042(6) 0.070(8) 0.067(6) -0.001(5) 0.022(5) -0.013(5)
C15 0.039(6) 0.062(7) 0.046(5) -0.007(5) 0.010(4) -0.008(5)
N16 0.065(6) 0.046(5) 0.057(5) -0.003(4) 0.014(4) -0.014(5)
C17 0.073(7) 0.036(6) 0.046(5) 0.002(4) 0.011(5) -0.008(6)
N17 0.050(4) 0.031(4) 0.047(4) -0.005(3) 0.009(3) -0.017(4)
C18 0.084(8) 0.046(7) 0.067(7) -0.001(5) 0.010(6) -0.031(6)
C19 0.094(9) 0.043(7) 0.084(8) 0.011(5) 0.021(7) -0.004(6)
C20 0.075(7) 0.024(5) 0.057(6) 0.002(4) 0.015(5) -0.001(5)
N21 0.056(6) 0.076(7) 0.144(9) -0.008(6) 0.024(5) 0.014(5)
C22 0.128(14) 0.081(11) 0.499(37) 0.029(16) 0.129(18) 0.041(10)
C23 0.068(9) 0.153(14) 0.237(19) 0.001(13) 0.047(10) 0.028(9)
N24 0.040(5) 0.097(7) 0.099(7) 0.013(6) 0.011(5) -0.002(5)
C25 0.083(9) 0.162(14) 0.138(12) -0.006(10) 0.026(9) -0.052(9)
C26 0.086(10) 0.258(20) 0.140(13) 0.087(14) 0.026(9) -0.024(11)
N27 0.070(6) 0.036(5) 0.151(9) 0.019(5) 0.006(6) -0.017(5)
C28 0.084(10) 0.072(9) 0.291(21) 0.019(11) -0.020(12) -0.038(7)
C29 0.119(11) 0.104(11) 0.153(13) 0.026(10) 0.037(9) -0.046(9)
N30 0.079(6) 0.034(5) 0.098(7) -0.010(5) -0.006(5) 0.013(4)
C31 0.129(11) 0.057(8) 0.158(13) -0.001(8) -0.033(10) 0.036(7)
C32 0.237(18) 0.119(12) 0.091(10) -0.016(9) 0.000(11) 0.098(12)
N33 0.058(6) 0.102(8) 0.108(8) 0.012(6) 0.016(5) 0.020(6)
C34 0.121(12) 0.150(14) 0.190(17) 0.051(13) 0.037(11) 0.077(11)
C35 0.334(28) 0.331(29) 0.144(15) 0.043(17) 0.123(18) 0.248(25)
N36 0.046(6) 0.105(8) 0.129(9) 0.015(6) 0.019(5) -0.017(5)
C37 0.064(9) 0.215(18) 0.226(20) -0.027(15) 0.001(11) -0.017(11)
C38 0.102(12) 0.176(17) 0.332(27) 0.066(18) 0.095(14) -0.042(11)
N39 0.123(8) 0.055(6) 0.120(9) 0.000(6) 0.007(7) -0.025(6)
C40 0.177(14) 0.149(13) 0.267(17) 0.027(13) -0.024(13) -0.077(11)
C41 0.192(23) 0.080(16) 0.201(24) 0.034(16) 0.016(19) -0.064(16)
N42 0.139(9) 0.026(5) 0.141(10) 0.007(5) -0.003(8) 0.002(6)
C43 0.182(17) 0.115(13) 0.310(24) 0.043(15) 0.013(17) 0.042(12)
C44 0.280(29) 0.131(20) 0.161(22) -0.034(18) 0.047(21) 0.137(20)
C45 0.064(6) 0.061(6) 0.039(6) 0.004(5) 0.008(4) 0.003(5)
N46 0.058(5) 0.147(9) 0.042(5) 0.000(5) 0.011(4) 0.005(6)
C47 0.150(14) 0.231(17) 0.088(10) -0.008(12) 0.055(10) 0.009(13)
C48 0.200(28) 0.115(19) 0.157(26) -0.004(17) 0.075(21) 0.037(19)
C49 0.108(9) 0.173(13) 0.068(8) 0.012(10) 0.011(7) 0.003(10)
C50 0.235(32) 0.148(26) 0.182(29) -0.040(23) 0.060(24) 0.013(24)

loop_
_atom_site_label
_atom_site_type_symbol
_atom_site_fract_x
_atom_site_fract_y
_atom_site_fract_z
_atom_site_U_iso_or_equiv
_atom_site_thermal_displace_type
_atom_site_occupancy
_atom_site_calc_flag
_atom_site_refinement_flags
_atom_site_disorder_group
Mn Mn 0.26421(5) 0.05044(6) 0.15500(6) 0.0377(5) Uani 1 d . .
S1 S 0.29838(10) 0.05751(12) 0.28674(11) 0.0584(7) Uani 1 d . .
S2 S 0.16777(13) 0.0461(2) 0.29488(15) 0.130(2) Uani 1 d . .
N1 N 0.3563(4) -0.0828(3) 0.1552(4) 0.053(2) Uani 1 d . .
C2 C 0.3791(4) -0.0235(5) 0.1499(5) 0.050(2) Uani 1 d . .
N2 N 0.3488(3) 0.0364(3) 0.1468(3) 0.044(2) Uani 1 d . .
C3 C 0.4422(4) -0.0114(5) 0.1447(5) 0.058(3) Uani 1 d . .
C4 C 0.4475(4) 0.0556(5) 0.1361(5) 0.060(2) Uani 1 d . .
C5 C 0.3902(4) 0.0849(5) 0.1402(4) 0.051(2) Uani 1 d . .
N6 N 0.3815(3) 0.1499(4) 0.1380(4) 0.051(2) Uani 1 d . .
C7 C 0.3275(4) 0.1758(4) 0.1344(4) 0.047(2) Uani 1 d . .
N7 N 0.2731(3) 0.1440(3) 0.1322(3) 0.039(2) Uani 1 d . .
C8 C 0.3161(5) 0.2481(4) 0.1282(5) 0.060(3) Uani 1 d . .
C9 C 0.2547(4) 0.2575(4) 0.1185(5) 0.052(2) Uani 1 d . .
C10 C 0.2286(4) 0.1918(4) 0.1214(4) 0.046(2) Uani 1 d . .
N11 N 0.1690(3) 0.1815(3) 0.1147(4) 0.052(2) Uani 1 d . .
C12 C 0.1451(4) 0.1210(4) 0.1171(4) 0.046(2) Uani 1 d . .
N12 N 0.1765(3) 0.0620(3) 0.1270(3) 0.040(2) Uani 1 d . .
C13 C 0.0815(4) 0.1098(5) 0.1114(5) 0.059(3) Uani 1 d . .
C14 C 0.0742(4) 0.0430(5) 0.1198(5) 0.058(2) Uani 1 d . .
C15 C 0.1333(4) 0.0121(5) 0.1274(4) 0.049(2) Uani 1 d . .
N16 N 0.1429(4) -0.0521(4) 0.1320(4) 0.056(2) Uani 1 d . .
C17 C 0.1978(5) -0.0783(4) 0.1398(4) 0.052(2) Uani 1 d . .
N17 N 0.2519(3) -0.0449(3) 0.1455(3) 0.043(2) Uani 1 d . .
C18 C 0.2095(5) -0.1489(5) 0.1437(5) 0.067(3) Uani 1 d . .
C19 C 0.2712(5) -0.1581(5) 0.1532(6) 0.073(3) Uani 1 d . .
C20 C 0.2973(5) -0.0928(4) 0.1534(5) 0.052(2) Uani 1 d . .
N21 N 0.4859(4) -0.0593(5) 0.1454(5) 0.092(3) Uani 1 d . .
C22 C 0.4750(7) -0.1278(7) 0.1436(12) 0.227(11) Uani 1 d . .
H22A H 0.5125(7) -0.1510(7) 0.1444(12) 0.340 Uiso 1 calc R .
H22B H 0.4456(7) -0.1388(7) 0.1011(12) 0.340 Uiso 1 calc R .
H22C H 0.4596(7) -0.1404(7) 0.1839(12) 0.340 Uiso 1 calc R .
C23 C 0.5497(5) -0.0429(7) 0.1550(9) 0.151(6) Uani 1 d . .
H23A H 0.5728(5) -0.0828(7) 0.1539(9) 0.226 Uiso 1 calc R .
H23B H 0.5636(5) -0.0212(7) 0.1998(9) 0.226 Uiso 1 calc R .
H23C H 0.5551(5) -0.0137(7) 0.1178(9) 0.226 Uiso 1 calc R .
N24 N 0.4988(3) 0.0900(5) 0.1222(5) 0.080(3) Uani 1 d . .
C25 C 0.5343(5) 0.1290(7) 0.1766(7) 0.127(5) Uani 1 d . .
H25A H 0.5672(5) 0.1492(7) 0.1601(7) 0.191 Uiso 1 calc R .
H25B H 0.5506(5) 0.1013(7) 0.2167(7) 0.191 Uiso 1 calc R .
H25C H 0.5092(5) 0.1630(7) 0.1901(7) 0.191 Uiso 1 calc R .
C26 C 0.4868(6) 0.1237(8) 0.0548(8) 0.161(7) Uani 1 d . .
H26A H 0.4626(6) 0.0956(8) 0.0194(8) 0.242 Uiso 1 calc R .
H26B H 0.5247(6) 0.1338(8) 0.0422(8) 0.242 Uiso 1 calc R .
H26C H 0.4650(6) 0.1642(8) 0.0581(8) 0.242 Uiso 1 calc R .
N27 N 0.3608(4) 0.2946(4) 0.1268(5) 0.089(3) Uani 1 d . .
C28 C 0.4226(6) 0.2881(6) 0.1676(9) 0.159(7) Uani 1 d . .
H28A H 0.4462(6) 0.3258(6) 0.1590(9) 0.238 Uiso 1 calc R .
H28B H 0.4404(6) 0.2482(6) 0.1541(9) 0.238 Uiso 1 calc R .
H28C H 0.4225(6) 0.2862(6) 0.2170(9) 0.238 Uiso 1 calc R .
C29 C 0.3507(6) 0.3485(6) 0.0810(7) 0.124(5) Uani 1 d . .
H29A H 0.3871(6) 0.3751(6) 0.0880(7) 0.187 Uiso 1 calc R .
H29B H 0.3178(6) 0.3749(6) 0.0903(7) 0.187 Uiso 1 calc R .
H29C H 0.3403(6) 0.3329(6) 0.0331(7) 0.187 Uiso 1 calc R .
N30 N 0.2223(4) 0.3160(4) 0.1097(5) 0.074(2) Uani 1 d . .
C31 C 0.1694(6) 0.3238(5) 0.0556(7) 0.125(5) Uani 1 d . .
H31A H 0.1532(6) 0.3677(5) 0.0579(7) 0.188 Uiso 1 calc R .
H31B H 0.1394(6) 0.2916(5) 0.0614(7) 0.188 Uiso 1 calc R .
H31C H 0.1794(6) 0.3176(5) 0.0105(7) 0.188 Uiso 1 calc R .
C32 C 0.2344(7) 0.3656(7) 0.1602(7) 0.155(7) Uani 1 d . .
H32A H 0.2075(7) 0.4025(7) 0.1452(7) 0.232 Uiso 1 calc R .
H32B H 0.2759(7) 0.3800(7) 0.1661(7) 0.232 Uiso 1 calc R .
H32C H 0.2281(7) 0.3488(7) 0.2043(7) 0.232 Uiso 1 calc R .
N33 N 0.0361(4) 0.1576(5) 0.1049(5) 0.090(3) Uani 1 d . .
C34 C 0.0326(6) 0.2112(7) 0.0580(9) 0.153(6) Uani 1 d . .
H34A H 0.0472(6) 0.1975(7) 0.0174(9) 0.230 Uiso 1 calc R .
H34B H 0.0572(6) 0.2471(7) 0.0811(9) 0.230 Uiso 1 calc R .
H34C H -0.0091(6) 0.2255(7) 0.0433(9) 0.230 Uiso 1 calc R .
C35 C 0.0166(10) 0.1739(11) 0.1638(9) 0.259(14) Uani 1 d . .
H35A H -0.0147(10) 0.2072(11) 0.1524(9) 0.388 Uiso 1 calc R .
H35B H 0.0502(10) 0.1909(11) 0.1989(9) 0.388 Uiso 1 calc R .
H35C H 0.0003(10) 0.1352(11) 0.1818(9) 0.388 Uiso 1 calc R .
N36 N 0.0208(4) 0.0084(5) 0.1179(5) 0.093(3) Uani 1 d . .
C37 C -0.0370(6) 0.0285(9) 0.0771(9) 0.173(7) Uani 1 d . .
H37A H -0.0676(6) -0.0027(9) 0.0837(9) 0.260 Uiso 1 calc R .
H37B H -0.0357(6) 0.0298(9) 0.0280(9) 0.260 Uiso 1 calc R .
H37C H -0.0468(6) 0.0718(9) 0.0920(9) 0.260 Uiso 1 calc R .
C38 C 0.0198(7) -0.0520(8) 0.1560(11) 0.196(9) Uani 1 d . .
H38A H -0.0213(7) -0.0682(8) 0.1480(11) 0.294 Uiso 1 calc R .
H38B H 0.0350(7) -0.0439(8) 0.2056(11) 0.294 Uiso 1 calc R .
H38C H 0.0450(7) -0.0844(8) 0.1401(11) 0.294 Uiso 1 calc R .
N39 N 0.1642(5) -0.1970(4) 0.1400(6) 0.103(3) Uani 1 d D .
C40 C 0.1135(8) -0.1993(8) 0.0825(10) 0.209(9) Uani 1 d DU .
H40A H 0.0873(8) -0.2353(8) 0.0889(10) 0.314 Uiso 1 calc R .
H40B H 0.1271(8) -0.2058(8) 0.0396(10) 0.314 Uiso 1 calc R .
H40C H 0.0914(8) -0.1582(8) 0.0799(10) 0.314 Uiso 1 calc R .
C41 C 0.1821(11) -0.2617(9) 0.1696(13) 0.162(11) Uani 0.60 d PDU 1
H41A H 0.1467(11) -0.2898(9) 0.1635(13) 0.243 Uiso 0.60 calc PR 1
H41B H 0.2003(11) -0.2573(9) 0.2191(13) 0.243 Uiso 0.60 calc PR 1
H41C H 0.2111(11) -0.2811(9) 0.1460(13) 0.243 Uiso 0.60 calc PR 1
C41' C 0.1231(13) -0.1936(17) 0.1947(13) 0.129(12) Uiso 0.40 d PD 2
H41D H 0.0941(13) -0.2294(17) 0.1861(13) 0.193 Uiso 0.40 calc PR 2
H41E H 0.1018(13) -0.1519(17) 0.1900(13) 0.193 Uiso 0.40 calc PR 2
H41F H 0.1481(13) -0.1975(17) 0.2416(13) 0.193 Uiso 0.40 calc PR 2
N42 N 0.3032(5) -0.2178(4) 0.1575(6) 0.107(4) Uani 1 d D .
C43 C 0.3582(8) -0.2268(8) 0.2134(10) 0.209(9) Uani 1 d DU .
H43A H 0.3748(8) -0.2702(8) 0.2095(10) 0.313 Uiso 1 calc R .
H43B H 0.3480(8) -0.2224(8) 0.2586(10) 0.313 Uiso 1 calc R .
H43C H 0.3878(8) -0.1937(8) 0.2088(10) 0.313 Uiso 1 calc R .
C44 C 0.3259(13) -0.2408(12) 0.0973(11) 0.191(13) Uani 0.60 d PDU 1
H44A H 0.3469(13) -0.2822(12) 0.1089(11) 0.286 Uiso 0.60 calc PR 1
H44B H 0.3535(13) -0.2085(12) 0.0858(11) 0.286 Uiso 0.60 calc PR 1
H44C H 0.2923(13) -0.2470(12) 0.0575(11) 0.286 Uiso 0.60 calc PR 1
C44' C 0.2674(13) -0.2742(15) 0.1776(18) 0.146(14) Uiso 0.40 d PD 2
H44D H 0.2909(13) -0.3143(15) 0.1805(18) 0.219 Uiso 0.40 calc PR 2
H44E H 0.2301(13) -0.2794(15) 0.1425(18) 0.219 Uiso 0.40 calc PR 2
H44F H 0.2582(13) -0.2652(15) 0.2226(18) 0.219 Uiso 0.40 calc PR 2
C45 C 0.2421(4) 0.0531(4) 0.3332(4) 0.055(2) Uani 1 d . .
N46 N 0.2588(4) 0.0549(5) 0.4034(4) 0.082(3) Uani 1 d D .
C47 C 0.3213(8) 0.0628(9) 0.4413(8) 0.152(7) Uani 1 d DU .
H47A H 0.3420(8) 0.0869(9) 0.4103(8) 0.183 Uiso 0.65 calc PR 1
H47B H 0.3207(8) 0.0919(9) 0.4810(8) 0.183 Uiso 0.65 calc PR 1
H47C H 0.3422(8) 0.0443(9) 0.4078(8) 0.183 Uiso 0.35 d PR 2
H47D H 0.3240(8) 0.0292(9) 0.4770(8) 0.183 Uiso 0.35 d PR 2
C48 C 0.3540(11) 0.0158(11) 0.4647(13) 0.152(10) Uani 0.65 d PD 1
H48A H 0.3936(11) 0.0318(11) 0.4880(13) 0.228 Uiso 0.65 calc PR 1
H48B H 0.3577(11) -0.0132(11) 0.4267(13) 0.228 Uiso 0.65 calc PR 1
H48C H 0.3363(11) -0.0082(11) 0.4979(13) 0.228 Uiso 0.65 calc PR 1
C48' C 0.3525(17) 0.1058(20) 0.4663(25) 0.167(22) Uiso 0.35 d PD 2
H48D H 0.3924(17) 0.0888(20) 0.4872(25) 0.250 Uiso 0.35 calc PR 2
H48E H 0.3357(17) 0.1267(20) 0.5021(25) 0.250 Uiso 0.35 calc PR 2
H48F H 0.3555(17) 0.1377(20) 0.4305(25) 0.250 Uiso 0.35 calc PR 2
C49 C 0.2155(6) 0.0527(8) 0.4515(7) 0.118(5) Uani 1 d DU .
H49A H 0.2351(6) 0.0750(8) 0.4950(7) 0.141 Uiso 0.55 calc PR 1
H49B H 0.1801(6) 0.0790(8) 0.4299(7) 0.141 Uiso 0.55 calc PR 1
H49C H 0.2382(6) 0.0408(8) 0.4978(7) 0.141 Uiso 0.45 d PR 2
H49D H 0.1882(6) 0.0166(8) 0.4350(7) 0.141 Uiso 0.45 d PR 2
C50 C 0.1976(15) 0.0002(13) 0.4670(18) 0.186(16) Uani 0.55 d PDU 1
H50A H 0.1703(15) 0.0068(13) 0.4980(18) 0.279 Uiso 0.55 calc PR 1
H50B H 0.2316(15) -0.0263(13) 0.4905(18) 0.279 Uiso 0.55 calc PR 1
H50C H 0.1764(15) -0.0223(13) 0.4250(18) 0.279 Uiso 0.55 calc PR 1
C50' C 0.1843(12) 0.1023(13) 0.4585(16) 0.121(11) Uiso 0.45 d PD 2
H50D H 0.1592(12) 0.0922(13) 0.4911(16) 0.181 Uiso 0.45 calc PR 2
H50E H 0.1588(12) 0.1140(13) 0.4135(16) 0.181 Uiso 0.45 calc PR 2
H50F H 0.2107(12) 0.1388(13) 0.4762(16) 0.181 Uiso 0.45 calc PR 2

loop_
_atom_type_symbol
_atom_type_description
_atom_type_scat_dispersion_real
_atom_type_scat_dispersion_imag
_atom_type_scat_source
C C 0.0181 0.0091 'International Tables Vol C Tables 4.2.6.8 and 6.1.1.4'
H H 0.0000 0.0000 'International Tables Vol C Tables 4.2.6.8 and 6.1.1.4'
N N 0.0311 0.0180 'International Tables Vol C Tables 4.2.6.8 and 6.1.1.4'
S S 0.3331 0.5567 'International Tables Vol C Tables 4.2.6.8 and 6.1.1.4'
Mn Mn -0.5299 2.8052 'International Tables Vol C Tables 4.2.6.8 and 6.1.1.4'

loop_
_geom_angle_atom_site_label_1
_geom_angle_atom_site_label_2
_geom_angle_atom_site_label_3
_geom_angle
_geom_angle_site_symmetry_1
_geom_angle_site_symmetry_3
_geom_angle_publ_flag
N12 Mn N17 88.7(3) . . ?
N12 Mn N7 88.3(3) . . ?
N17 Mn N7 161.8(3) . . ?
N12 Mn N2 159.6(3) . . ?
N17 Mn N2 88.3(3) . . ?
N7 Mn N2 88.3(3) . . ?
N12 Mn S1 109.8(2) . . ?
N17 Mn S1 99.1(2) . . ?
N7 Mn S1 98.8(2) . . ?
N2 Mn S1 90.6(2) . . ?
C45 S1 Mn 116.2(3) . . ?
C2 N1 C20 122.6(7) . . ?
N1 C2 N2 127.0(8) . . ?
N1 C2 C3 123.9(8) . . ?
N2 C2 C3 109.1(8) . . ?
C5 N2 C2 106.7(7) . . ?
C5 N2 Mn 126.4(5) . . ?
C2 N2 Mn 126.8(6) . . ?
C4 C3 N21 127.6(9) . . ?
C4 C3 C2 106.5(8) . . ?
N21 C3 C2 125.8(9) . . ?
C3 C4 N24 126.8(8) . . ?
C3 C4 C5 107.2(8) . . ?
N24 C4 C5 125.9(9) . . ?
N6 C5 N2 127.4(8) . . ?
N6 C5 C4 122.3(8) . . ?
N2 C5 C4 110.3(8) . . ?
C7 N6 C5 121.7(7) . . ?
N6 C7 N7 128.7(7) . . ?
N6 C7 C8 122.6(8) . . ?
N7 C7 C8 108.6(7) . . ?
C10 N7 C7 106.9(6) . . ?
C10 N7 Mn 127.1(5) . . ?
C7 N7 Mn 125.3(5) . . ?
C9 C8 N27 128.6(8) . . ?
C9 C8 C7 107.4(7) . . ?
N27 C8 C7 123.7(9) . . ?
C8 C9 N30 128.8(8) . . ?
C8 C9 C10 105.9(7) . . ?
N30 C9 C10 125.3(8) . . ?
N11 C10 N7 126.0(8) . . ?
N11 C10 C9 122.9(8) . . ?
N7 C10 C9 111.0(7) . . ?
C10 N11 C12 122.8(7) . . ?
N11 C12 N12 126.5(7) . . ?
N11 C12 C13 123.0(8) . . ?
N12 C12 C13 110.5(8) . . ?
C12 N12 C15 106.6(7) . . ?
C12 N12 Mn 127.0(5) . . ?
C15 N12 Mn 125.2(6) . . ?
C14 C13 N33 125.8(9) . . ?
C14 C13 C12 106.9(8) . . ?
N33 C13 C12 127.0(9) . . ?
C13 C14 N36 128.3(9) . . ?
C13 C14 C15 107.6(8) . . ?
N36 C14 C15 124.0(9) . . ?
N16 C15 N12 127.3(8) . . ?
N16 C15 C14 124.4(8) . . ?
N12 C15 C14 108.3(8) . . ?
C15 N16 C17 122.5(7) . . ?
N16 C17 N17 127.0(8) . . ?
N16 C17 C18 123.6(9) . . ?
N17 C17 C18 109.3(9) . . ?
C17 N17 C20 106.6(7) . . ?
C17 N17 Mn 126.7(6) . . ?
C20 N17 Mn 126.1(5) . . ?
C19 C18 N39 128.2(10) . . ?
C19 C18 C17 107.9(8) . . ?
N39 C18 C17 123.9(10) . . ?
C18 C19 N42 128.1(10) . . ?
C18 C19 C20 106.1(9) . . ?
N42 C19 C20 125.6(10) . . ?
N1 C20 N17 127.0(7) . . ?
N1 C20 C19 122.7(9) . . ?
N17 C20 C19 110.1(9) . . ?
C3 N21 C22 124.8(10) . . ?
C3 N21 C23 121.9(10) . . ?
C22 N21 C23 113.0(10) . . ?
C25 N24 C4 118.3(9) . . ?
C25 N24 C26 112.1(11) . . ?
C4 N24 C26 113.9(8) . . ?
C8 N27 C29 121.9(9) . . ?
C8 N27 C28 123.0(9) . . ?
C29 N27 C28 114.9(9) . . ?
C9 N30 C32 121.1(9) . . ?
C9 N30 C31 121.5(8) . . ?
C32 N30 C31 116.6(9) . . ?
C35 N33 C13 117.6(11) . . ?
C35 N33 C34 112.4(12) . . ?
C13 N33 C34 121.6(10) . . ?
C14 N36 C37 123.5(11) . . ?
C14 N36 C38 122.1(10) . . ?
C37 N36 C38 114.4(11) . . ?
C18 N39 C40 121.0(11) . . ?
C18 N39 C41 118.2(12) . . ?
C40 N39 C41 113.0(12) . . ?
C18 N39 C41' 118.2(15) . . ?
C40 N39 C41' 92.4(13) . . ?
C19 N42 C44 119.9(12) . . ?
C19 N42 C43 119.4(11) . . ?
C44 N42 C43 99.6(13) . . ?
C19 N42 C44' 111.7(17) . . ?
C43 N42 C44' 97.3(13) . . ?
N46 C45 S2 118.7(7) . . ?
N46 C45 S1 117.9(6) . . ?
S2 C45 S1 123.4(5) . . ?
C45 N46 C47 122.9(9) . . ?
C45 N46 C49 124.6(8) . . ?
C47 N46 C49 112.4(9) . . ?
C48' C47 N46 136.9(28) . . ?
C48 C47 N46 122.8(20) . . ?
C50 C49 N46 119.2(19) . . ?
C50' C49 N46 120.6(17) . . ?

loop_
_geom_bond_atom_site_label_1
_geom_bond_atom_site_label_2
_geom_bond_distance
_geom_bond_site_symmetry_2
_geom_bond_publ_flag
Mn N12 1.938(6) . ?
Mn N17 1.941(6) . ?
Mn N7 1.955(6) . ?
Mn N2 1.965(6) . ?
Mn S1 2.505(2) . ?
S1 C45 1.713(9) . ?
S2 C45 1.676(9) . ?
N1 C2 1.312(10) . ?
N1 C20 1.333(11) . ?
C2 N2 1.379(10) . ?
C2 C3 1.465(12) . ?
N2 C5 1.376(10) . ?
C3 C4 1.368(12) . ?
C3 N21 1.373(11) . ?
C4 N24 1.423(11) . ?
C4 C5 1.434(12) . ?
C5 N6 1.322(10) . ?
N6 C7 1.309(10) . ?
C7 N7 1.373(10) . ?
C7 C8 1.478(11) . ?
N7 C10 1.370(10) . ?
C8 C9 1.363(11) . ?
C8 N27 1.378(11) . ?
C9 N30 1.376(10) . ?
C9 C10 1.451(11) . ?
C10 N11 1.333(10) . ?
N11 C12 1.336(10) . ?
C12 N12 1.373(10) . ?
C12 C13 1.426(11) . ?
N12 C15 1.398(10) . ?
C13 C14 1.369(12) . ?
C13 N33 1.388(12) . ?
C14 N36 1.381(11) . ?
C14 C15 1.445(12) . ?
C15 N16 1.310(11) . ?
N16 C17 1.319(11) . ?
C17 N17 1.372(10) . ?
C17 C18 1.444(12) . ?
N17 C20 1.388(10) . ?
C18 C19 1.369(13) . ?
C18 N39 1.395(12) . ?
C19 N42 1.394(13) . ?
C19 C20 1.439(12) . ?
N21 C22 1.399(15) . ?
N21 C23 1.442(13) . ?
N24 C25 1.412(13) . ?
N24 C26 1.445(14) . ?
N27 C29 1.389(13) . ?
N27 C28 1.443(13) . ?
N30 C32 1.382(13) . ?
N30 C31 1.409(12) . ?
N33 C35 1.36(2) . ?
N33 C34 1.402(15) . ?
N36 C37 1.421(15) . ?
N36 C38 1.43(2) . ?
N39 C40 1.406(14) . ?
N39 C41 1.44(2) . ?
N39 C41' 1.56(2) . ?
N42 C44 1.45(2) . ?
N42 C43 1.463(15) . ?
N42 C44' 1.49(2) . ?
C45 N46 1.331(10) . ?
N46 C47 1.44(2) . ?
N46 C49 1.491(14) . ?
C47 C48' 1.15(2) . ?
C47 C48 1.22(2) . ?
C49 C50 1.20(2) . ?
C49 C50' 1.24(2) . ?
